data_4025302
loop_
_publ_author_name
'Perla Y. L\'opez-Camacho'
'Pedro Joseph-Nathan'
'B\'arbara Gordillo-Rom\'an'
'Oscar R. Su\'arez-Castillo'
'Martha S. Morales-R\'ios'

_publ_section_title
;
 Cascade [1,3]-Sigmatropic Rearrangements of Ketene O,O-Acetals: Kinetic
 and DFT Level Mechanistic Studies
;
_journal_name_full 'Journal of Organic Chemistry'
_journal_page_first 1898
_journal_page_last 1910
_journal_paper_doi 10.1021/jo902520z
_journal_volume 75
_journal_year 2010
_chemical_formula_moiety 'C18 H20 N2 O4'
_chemical_formula_sum 'C18 H20 N2 O4'
_chemical_formula_weight 328.36
_chemical_melting_point 177.5(15)
_chemical_name_systematic
;
 Methyl 3-cyano-8b-tert-butyl-2-methoxy-3aH-furo[3,2-b]
indole-4(8bH)-carboxylate.
;
_space_group_IT_number 14
_symmetry_cell_setting monoclinic
_symmetry_space_group_name_Hall '-P 2yab'
_symmetry_space_group_name_H-M 'P 1 21/a 1'
_atom_sites_solution_hydrogens geom
_atom_sites_solution_primary direct
_atom_sites_solution_secondary difmap
_audit_creation_method SHELXL-97
_cell_angle_alpha 90.00
_cell_angle_beta 115.70(1)
_cell_angle_gamma 90.00
_cell_formula_units_Z 4
_cell_length_a 12.831(2)
_cell_length_b 10.528(2)
_cell_length_c 14.230(2)
_cell_measurement_reflns_used 25
_cell_measurement_temperature 293(2)
_cell_measurement_theta_max 15.24
_cell_measurement_theta_min 6.91
_cell_volume 1732.1(5)
_computing_cell_refinement 'CAD4 Express (Enraf Nonius, 1994)'
_computing_data_collection 'CAD4 Express (Enraf Nonius, 1994)'
_computing_data_reduction 'XCAD4 (Harms & Wocadlo, 1995)'
_computing_molecular_graphics 'Ortep-3 for Windows (Farrugia, 1997)'
_computing_publication_material 'WinGX publication routines (Farrugia, 1999)'
_computing_structure_refinement 'SHELXL-97 (Sheldrick, 1997)'
_computing_structure_solution 'SHELXS-97 (Sheldrick, 1997)'
_diffrn_ambient_temperature 293(2)
_diffrn_measured_fraction_theta_full 0.968
_diffrn_measured_fraction_theta_max 0.968
_diffrn_measurement_device_type 'Enraf Nonius CAD4'
_diffrn_measurement_method 'non-profiled omega/2theta scans'
_diffrn_radiation_monochromator graphite
_diffrn_radiation_source 'fine-focus sealed tube'
_diffrn_radiation_type CuK\a
_diffrn_radiation_wavelength 1.54184
_diffrn_reflns_av_R_equivalents 0.0001
_diffrn_reflns_av_sigmaI/netI 0.0140
_diffrn_reflns_limit_h_max 12
_diffrn_reflns_limit_h_min -14
_diffrn_reflns_limit_k_max 11
_diffrn_reflns_limit_k_min 0
_diffrn_reflns_limit_l_max 15
_diffrn_reflns_limit_l_min 0
_diffrn_reflns_number 2482
_diffrn_reflns_theta_full 59.95
_diffrn_reflns_theta_max 59.95
_diffrn_reflns_theta_min 5.44
_diffrn_standards_decay_% 2
_diffrn_standards_interval_count 90
_diffrn_standards_interval_time 2400
_diffrn_standards_number 2
_exptl_absorpt_coefficient_mu 0.737
_exptl_absorpt_correction_T_max 0.9153
_exptl_absorpt_correction_T_min 0.4272
_exptl_absorpt_correction_type refdelf
_exptl_crystal_colour colourless
_exptl_crystal_density_diffrn 1.259
_exptl_crystal_density_method 'not measured'
_exptl_crystal_description prism
_exptl_crystal_F_000 696
_exptl_crystal_size_max 0.40
_exptl_crystal_size_mid 0.38
_exptl_crystal_size_min 0.34
_refine_diff_density_max 0.233
_refine_diff_density_min -0.185
_refine_diff_density_rms 0.030
_refine_ls_extinction_coef 0.0008(3)
_refine_ls_extinction_expression Fc^*^=kFc[1+0.001xFc^2^\l^3^/sin(2\q)]^-1/4^
_refine_ls_extinction_method SHELXL
_refine_ls_goodness_of_fit_ref 1.107
_refine_ls_hydrogen_treatment mixed
_refine_ls_matrix_type full
_refine_ls_number_parameters 222
_refine_ls_number_reflns 2482
_refine_ls_number_restraints 0
_refine_ls_restrained_S_all 1.107
_refine_ls_R_factor_all 0.0433
_refine_ls_R_factor_gt 0.0403
_refine_ls_shift/su_max 0.000
_refine_ls_shift/su_mean 0.000
_refine_ls_structure_factor_coef Fsqd
_refine_ls_weighting_details 'calc w=1/[\s^2^(Fo^2^)+(0.0538P)^2^+0.5257P] where P=(Fo^2^+2Fc^2^)/3'
_refine_ls_weighting_scheme calc
_refine_ls_wR_factor_gt 0.1112
_refine_ls_wR_factor_ref 0.1129
_reflns_number_gt 2292
_reflns_number_total 2482
_reflns_threshold_expression >2sigma(I)
_cod_data_source_file jo902520z_si_002_4.cif
_cod_data_source_block 4e
_cod_depositor_comments
;
The following automatic conversions were performed:

'_chemical_melting_point' value '176-179' was changed to '177.5(15)'
- the average value was taken and precision was estimated.

Automatic conversion script
Id: cif_fix_values 1569 2011-02-09 13:29:24Z adriana 

The following automatic conversions were performed:

'_exptl_absorpt_correction_type' value 'RefDelf' changed to 'refdelf'
according to the built-in table from CIF Core dictionary named
'cif_core.dic' version 2.4.1 from 2010-06-29.

Automatic conversion script
Id: cif_fix_values 1646 2011-03-28 12:23:43Z adriana 
;
_cod_original_cell_volume 1732.2(5)
_cod_database_code 4025302

loop_
_symmetry_equiv_pos_as_xyz
'x, y, z'
'-x+1/2, y+1/2, -z'
'-x, -y, -z'
'x-1/2, -y-1/2, z'

loop_
_atom_site_label
_atom_site_type_symbol
_atom_site_fract_x
_atom_site_fract_y
_atom_site_fract_z
_atom_site_U_iso_or_equiv
_atom_site_adp_type
_atom_site_occupancy
_atom_site_symmetry_multiplicity
_atom_site_calc_flag
_atom_site_refinement_flags
_atom_site_disorder_assembly
_atom_site_disorder_group
C2 C 0.13260(16) 0.27183(18) 0.65846(14) 0.0505(5) Uani 1 1 d . . .
C3 C 0.06883(14) 0.16589(17) 0.63607(13) 0.0471(4) Uani 1 1 d . . .
C3A C 0.25185(15) 0.13350(17) 0.77992(13) 0.0466(4) Uani 1 1 d . . .
C3B C 0.24090(15) 0.14224(17) 0.88108(14) 0.0492(5) Uani 1 1 d . . .
C4 C 0.30388(18) 0.2126(2) 0.96966(16) 0.0652(6) Uani 1 1 d . . .
H4 H 0.3640 0.2646 0.9730 0.078 Uiso 1 1 calc R . .
C5 C 0.2765(2) 0.2048(2) 1.05316(17) 0.0759(7) Uani 1 1 d . . .
H5 H 0.3184 0.2521 1.1130 0.091 Uiso 1 1 calc R . .
C6 C 0.1881(2) 0.1280(2) 1.04903(17) 0.0701(6) Uani 1 1 d . . .
H6 H 0.1719 0.1229 1.1066 0.084 Uiso 1 1 calc R . .
C7 C 0.12298(18) 0.0584(2) 0.96086(14) 0.0583(5) Uani 1 1 d . . .
H7 H 0.0629 0.0068 0.9580 0.070 Uiso 1 1 calc R . .
C7A C 0.14961(15) 0.06762(17) 0.87687(13) 0.0476(4) Uani 1 1 d . . .
C8A C 0.13905(14) 0.06180(18) 0.70652(13) 0.0444(4) Uani 1 1 d . . .
C9 C 0.00683(15) -0.07599(18) 0.74882(14) 0.0498(5) Uani 1 1 d . . .
C10 C -0.1126(2) -0.2071(2) 0.60897(18) 0.0761(7) Uani 1 1 d . . .
H10A H -0.1273 -0.2256 0.5383 0.114 Uiso 1 1 calc R . .
H10B H -0.1821 -0.1761 0.6107 0.114 Uiso 1 1 calc R . .
H10C H -0.0877 -0.2830 0.6502 0.114 Uiso 1 1 calc R . .
C11 C -0.04415(16) 0.15682(19) 0.55623(15) 0.0546(5) Uani 1 1 d . . .
C12 C 0.1828(3) 0.4835(2) 0.6371(3) 0.1025(9) Uani 1 1 d . . .
H12A H 0.1466 0.5572 0.5963 0.154 Uiso 1 1 calc R . .
H12B H 0.2465 0.4579 0.6230 0.154 Uiso 1 1 calc R . .
H12C H 0.2107 0.5032 0.7098 0.154 Uiso 1 1 calc R . .
C13 C 0.36413(15) 0.07552(19) 0.78358(14) 0.0535(5) Uani 1 1 d . . .
C14 C 0.35703(18) 0.0709(2) 0.67371(16) 0.0667(6) Uani 1 1 d . . .
H14A H 0.3494 0.1556 0.6465 0.100 Uiso 1 1 calc R . .
H14B H 0.2911 0.0214 0.6295 0.100 Uiso 1 1 calc R . .
H14C H 0.4261 0.0328 0.6761 0.100 Uiso 1 1 calc R . .
C15 C 0.46909(18) 0.1561(3) 0.85228(19) 0.0807(7) Uani 1 1 d . . .
H15A H 0.4748 0.1598 0.9218 0.121 Uiso 1 1 calc R . .
H15B H 0.4601 0.2405 0.8242 0.121 Uiso 1 1 calc R . .
H15C H 0.5380 0.1186 0.8539 0.121 Uiso 1 1 calc R . .
C16 C 0.37697(19) -0.0584(2) 0.82777(18) 0.0706(6) Uani 1 1 d . . .
H16A H 0.3813 -0.0547 0.8968 0.106 Uiso 1 1 calc R . .
H16B H 0.4463 -0.0962 0.8305 0.106 Uiso 1 1 calc R . .
H16C H 0.3114 -0.1085 0.7839 0.106 Uiso 1 1 calc R . .
N8 N 0.09294(12) 0.01105(15) 0.77784(11) 0.0483(4) Uani 1 1 d . . .
N11 N -0.13680(16) 0.1506(2) 0.49155(15) 0.0814(6) Uani 1 1 d . . .
O1 O 0.23933(11) 0.26307(12) 0.73541(10) 0.0559(4) Uani 1 1 d . . .
O2 O 0.10048(12) 0.38237(13) 0.61046(11) 0.0674(4) Uani 1 1 d . . .
O9 O -0.03544(13) -0.11594(15) 0.80393(11) 0.0715(5) Uani 1 1 d . . .
O10 O -0.02396(11) -0.11232(14) 0.65047(10) 0.0631(4) Uani 1 1 d . . .
H8A H 0.1486(15) -0.0081(17) 0.6663(14) 0.044(5) Uiso 1 1 d . . .

loop_
_atom_site_aniso_label
_atom_site_aniso_U_11
_atom_site_aniso_U_22
_atom_site_aniso_U_33
_atom_site_aniso_U_23
_atom_site_aniso_U_13
_atom_site_aniso_U_12
C2 0.0485(10) 0.0543(11) 0.0473(10) 0.0053(8) 0.0195(8) 0.0008(9)
C3 0.0420(9) 0.0553(11) 0.0419(9) 0.0018(8) 0.0162(8) -0.0016(8)
C3A 0.0415(9) 0.0472(10) 0.0464(9) 0.0018(8) 0.0147(8) -0.0067(8)
C3B 0.0457(10) 0.0508(10) 0.0460(10) -0.0026(8) 0.0152(8) -0.0008(8)
C4 0.0606(12) 0.0697(14) 0.0600(12) -0.0153(10) 0.0212(10) -0.0105(10)
C5 0.0799(15) 0.0871(16) 0.0543(12) -0.0218(11) 0.0232(11) -0.0064(13)
C6 0.0791(15) 0.0830(15) 0.0519(12) -0.0045(11) 0.0318(11) 0.0025(13)
C7 0.0629(12) 0.0640(12) 0.0513(11) 0.0048(9) 0.0279(9) 0.0022(10)
C7A 0.0468(10) 0.0489(10) 0.0443(10) 0.0032(8) 0.0172(8) 0.0033(8)
C8A 0.0401(9) 0.0513(10) 0.0416(9) -0.0010(8) 0.0175(7) -0.0071(8)
C9 0.0449(10) 0.0542(11) 0.0498(10) 0.0040(8) 0.0202(8) -0.0049(9)
C10 0.0722(14) 0.0822(16) 0.0716(14) -0.0158(12) 0.0292(12) -0.0350(13)
C11 0.0462(11) 0.0640(12) 0.0496(10) -0.0024(9) 0.0171(9) 0.0028(9)
C12 0.108(2) 0.0582(15) 0.126(2) 0.0179(15) 0.0357(18) -0.0159(15)
C13 0.0388(9) 0.0669(12) 0.0527(10) 0.0001(9) 0.0177(8) -0.0047(9)
C14 0.0570(12) 0.0859(15) 0.0656(13) -0.0038(11) 0.0343(10) -0.0103(11)
C15 0.0434(11) 0.111(2) 0.0786(15) -0.0156(14) 0.0182(10) -0.0163(12)
C16 0.0599(12) 0.0782(15) 0.0741(14) 0.0140(11) 0.0293(11) 0.0179(11)
N8 0.0464(8) 0.0562(9) 0.0426(8) -0.0001(7) 0.0195(6) -0.0111(7)
N11 0.0515(11) 0.0937(15) 0.0749(12) -0.0121(11) 0.0048(10) 0.0067(10)
O1 0.0493(7) 0.0511(8) 0.0579(8) 0.0045(6) 0.0146(6) -0.0102(6)
O2 0.0660(9) 0.0556(8) 0.0738(9) 0.0149(7) 0.0240(7) 0.0011(7)
O9 0.0727(9) 0.0866(11) 0.0644(9) -0.0018(7) 0.0383(8) -0.0268(8)
O10 0.0619(8) 0.0743(9) 0.0535(8) -0.0089(7) 0.0252(7) -0.0281(7)

loop_
_atom_type_symbol
_atom_type_description
_atom_type_scat_dispersion_real
_atom_type_scat_dispersion_imag
_atom_type_scat_source
C C 0.0181 0.0091 'International Tables Vol C Tables 4.2.6.8 and 6.1.1.4'
H H 0.0000 0.0000 'International Tables Vol C Tables 4.2.6.8 and 6.1.1.4'
N N 0.0311 0.0180 'International Tables Vol C Tables 4.2.6.8 and 6.1.1.4'
O O 0.0492 0.0322 'International Tables Vol C Tables 4.2.6.8 and 6.1.1.4'

loop_
_geom_angle_atom_site_label_1
_geom_angle_atom_site_label_2
_geom_angle_atom_site_label_3
_geom_angle
_geom_angle_site_symmetry_1
_geom_angle_site_symmetry_3
_geom_angle_publ_flag
O2 C2 O1 117.63(16) . . ?
O2 C2 C3 126.14(17) . . ?
O1 C2 C3 116.22(16) . . ?
C2 C3 C11 124.03(17) . . ?
C2 C3 C8A 108.85(15) . . ?
C11 C3 C8A 127.09(17) . . ?
O1 C3A C3B 108.28(14) . . ?
O1 C3A C13 107.73(14) . . ?
C3B C3A C13 117.61(15) . . ?
O1 C3A C8A 105.15(13) . . ?
C3B C3A C8A 102.98(13) . . ?
C13 C3A C8A 114.29(15) . . ?
C4 C3B C7A 119.42(18) . . ?
C4 C3B C3A 130.08(17) . . ?
C7A C3B C3A 110.48(15) . . ?
C5 C4 C3B 119.1(2) . . ?
C6 C5 C4 120.8(2) . . ?
C5 C6 C7 121.0(2) . . ?
C6 C7 C7A 118.1(2) . . ?
C7 C7A C3B 121.49(17) . . ?
C7 C7A N8 128.49(17) . . ?
C3B C7A N8 110.01(15) . . ?
N8 C8A C3 114.90(14) . . ?
N8 C8A C3A 104.24(13) . . ?
C3 C8A C3A 102.02(14) . . ?
O9 C9 O10 124.72(17) . . ?
O9 C9 N8 125.10(17) . . ?
O10 C9 N8 110.18(15) . . ?
N11 C11 C3 179.2(2) . . ?
C16 C13 C14 109.94(17) . . ?
C16 C13 C15 109.96(18) . . ?
C14 C13 C15 108.46(16) . . ?
C16 C13 C3A 108.18(15) . . ?
C14 C13 C3A 109.72(15) . . ?
C15 C13 C3A 110.58(17) . . ?
C9 N8 C7A 126.19(15) . . ?
C9 N8 C8A 123.46(14) . . ?
C7A N8 C8A 110.34(14) . . ?
C2 O1 C3A 107.24(13) . . ?
C2 O2 C12 119.31(17) . . ?
C9 O10 C10 116.91(15) . . ?

loop_
_geom_bond_atom_site_label_1
_geom_bond_atom_site_label_2
_geom_bond_distance
_geom_bond_site_symmetry_2
_geom_bond_publ_flag
C2 O2 1.322(2) . ?
C2 O1 1.335(2) . ?
C2 C3 1.337(3) . ?
C3 C11 1.405(3) . ?
C3 C8A 1.495(2) . ?
C3A O1 1.483(2) . ?
C3A C3B 1.509(3) . ?
C3A C13 1.545(3) . ?
C3A C8A 1.563(2) . ?
C3B C4 1.381(3) . ?
C3B C7A 1.390(3) . ?
C4 C5 1.380(3) . ?
C5 C6 1.373(3) . ?
C6 C7 1.378(3) . ?
C7 C7A 1.382(3) . ?
C7A N8 1.407(2) . ?
C8A N8 1.479(2) . ?
C9 O9 1.206(2) . ?
C9 O10 1.335(2) . ?
C9 N8 1.355(2) . ?
C10 O10 1.433(2) . ?
C11 N11 1.147(2) . ?
C12 O2 1.430(3) . ?
C13 C16 1.523(3) . ?
C13 C14 1.527(3) . ?
C13 C15 1.532(3) . ?
